data_4320537
loop_
_publ_author_name
'Ponnaiyan Ayyappan'
'Owen R. Evans'
'Bruce M. Foxman'
'Kraig A. Wheeler'
'Timothy H. Warren'
'Wenbin Lin'

_publ_section_title
;
 New Open Frameworks Based on Metal Pyridylphosphonates
;
_journal_name_full 'Inorganic Chemistry'
_journal_page_first 5954
_journal_page_last 5961
_journal_paper_doi 10.1021/ic010609g
_journal_volume 40
_journal_year 2001
_chemical_formula_sum 'C5 H10 Co N O6 P'
_chemical_formula_weight 270.04
_chemical_name_systematic
;
   ?
;
_space_group_IT_number 14
_symmetry_cell_setting monoclinic
_symmetry_space_group_name_Hall '-P 2ybc'
_symmetry_space_group_name_H-M 'P 1 21/c 1'
_atom_sites_solution_hydrogens geom
_atom_sites_solution_primary direct
_atom_sites_solution_secondary difmap
_audit_creation_method SHELXL-97
_cell_angle_alpha 90.00
_cell_angle_beta 97.830(2)
_cell_angle_gamma 90.00
_cell_formula_units_Z 4
_cell_length_a 9.6346(12)
_cell_length_b 7.6113(9)
_cell_length_c 11.9014(14)
_cell_measurement_temperature 173(2)
_cell_volume 864.61(18)
_computing_structure_refinement 'SHELXL-97 (Sheldrick, 1997)'
_computing_structure_solution 'SHELXS-97 (Sheldrick, 1990)'
_diffrn_ambient_temperature 173(2)
_diffrn_measured_fraction_theta_full 0.986
_diffrn_measured_fraction_theta_max 0.986
_diffrn_radiation_monochromator graphite
_diffrn_radiation_source 'fine-focus sealed tube'
_diffrn_radiation_type MoK\a
_diffrn_radiation_wavelength 0.71073
_diffrn_reflns_av_R_equivalents 0.0391
_diffrn_reflns_av_sigmaI/netI 0.0300
_diffrn_reflns_limit_h_max 12
_diffrn_reflns_limit_h_min -12
_diffrn_reflns_limit_k_max 9
_diffrn_reflns_limit_k_min -10
_diffrn_reflns_limit_l_max 15
_diffrn_reflns_limit_l_min -15
_diffrn_reflns_number 9490
_diffrn_reflns_theta_full 28.31
_diffrn_reflns_theta_max 28.31
_diffrn_reflns_theta_min 2.13
_exptl_absorpt_coefficient_mu 2.174
_exptl_absorpt_correction_T_max 0.8120
_exptl_absorpt_correction_T_min 0.5430
_exptl_crystal_density_diffrn 2.075
_exptl_crystal_density_method 'not measured'
_exptl_crystal_F_000 548
_exptl_crystal_size_max 0.32
_exptl_crystal_size_mid 0.20
_exptl_crystal_size_min 0.10
_refine_diff_density_max 0.494
_refine_diff_density_min -0.424
_refine_diff_density_rms 0.090
_refine_ls_extinction_coef 0.0006(6)
_refine_ls_extinction_expression Fc^*^=kFc[1+0.001xFc^2^\l^3^/sin(2\q)]^-1/4^
_refine_ls_extinction_method SHELXL
_refine_ls_goodness_of_fit_ref 1.055
_refine_ls_hydrogen_treatment mixed
_refine_ls_matrix_type full
_refine_ls_number_parameters 152
_refine_ls_number_reflns 2118
_refine_ls_number_restraints 6
_refine_ls_restrained_S_all 1.054
_refine_ls_R_factor_all 0.0357
_refine_ls_R_factor_gt 0.0279
_refine_ls_shift/su_max 0.001
_refine_ls_shift/su_mean 0.000
_refine_ls_structure_factor_coef Fsqd
_refine_ls_weighting_details 'calc w=1/[\s^2^(Fo^2^)+(0.0410P)^2^+0.3534P] where P=(Fo^2^+2Fc^2^)/3'
_refine_ls_weighting_scheme calc
_refine_ls_wR_factor_gt 0.0700
_refine_ls_wR_factor_ref 0.0738
_reflns_number_gt 1822
_reflns_number_total 2118
_reflns_threshold_expression >2sigma(I)
_cod_data_source_file ic010609g_2.cif
_cod_data_source_block compound2
_cod_database_code 4320537

loop_
_symmetry_equiv_pos_as_xyz
'x, y, z'
'-x, y+1/2, -z+1/2'
'-x, -y, -z'
'x, -y-1/2, z-1/2'

loop_
_atom_site_label
_atom_site_type_symbol
_atom_site_fract_x
_atom_site_fract_y
_atom_site_fract_z
_atom_site_U_iso_or_equiv
_atom_site_adp_type
_atom_site_occupancy
_atom_site_symmetry_multiplicity
_atom_site_calc_flag
_atom_site_refinement_flags
_atom_site_disorder_assembly
_atom_site_disorder_group
Co1 Co 0.34114(3) 0.15833(3) 0.74481(2) 0.01071(11) Uani 1 1 d . . .
P1 P -0.33023(6) 0.06592(7) 0.83706(4) 0.00992(13) Uani 1 1 d . . .
O1 O 0.29201(17) 0.02130(19) 0.58775(13) 0.0152(3) Uani 1 1 d D . .
O2 O 0.35589(17) -0.06153(19) 0.84443(14) 0.0156(3) Uani 1 1 d D . .
O3 O 0.39934(16) 0.32691(19) 0.89690(14) 0.0147(3) Uani 1 1 d D . .
O4 O -0.34901(16) 0.17304(18) 0.94252(13) 0.0127(3) Uani 1 1 d . . .
O5 O -0.32811(16) -0.13073(18) 0.85843(13) 0.0126(3) Uani 1 1 d . . .
O6 O -0.43575(15) 0.12015(18) 0.73397(12) 0.0115(3) Uani 1 1 d . . .
N1 N 0.1257(2) 0.1651(2) 0.76990(17) 0.0144(4) Uani 1 1 d . . .
C1 C -0.1556(2) 0.1203(3) 0.80584(18) 0.0117(4) Uani 1 1 d . . .
C2 C -0.0492(2) 0.1496(3) 0.8948(2) 0.0164(4) Uani 1 1 d . . .
H2 H -0.0709 0.1557 0.9703 0.020 Uiso 1 1 calc R . .
C3 C 0.0885(2) 0.1699(3) 0.8749(2) 0.0173(5) Uani 1 1 d . . .
H3 H 0.1591 0.1880 0.9377 0.021 Uiso 1 1 calc R . .
C4 C 0.0226(2) 0.1417(3) 0.6833(2) 0.0178(5) Uani 1 1 d . . .
H4 H 0.0467 0.1402 0.6085 0.021 Uiso 1 1 calc R . .
C5 C -0.1168(2) 0.1196(3) 0.69666(19) 0.0177(5) Uani 1 1 d . . .
H5 H -0.1856 0.1041 0.6323 0.021 Uiso 1 1 calc R . .
H1A H 0.326(3) 0.082(4) 0.533(2) 0.055(11) Uiso 1 1 d D . .
H1B H 0.302(3) -0.0943(8) 0.575(2) 0.026(7) Uiso 1 1 d D . .
H2A H 0.355(3) -0.083(4) 0.9188(6) 0.032(8) Uiso 1 1 d D . .
H2B H 0.398(3) -0.156(3) 0.819(3) 0.058(12) Uiso 1 1 d D . .
H3A H 0.4849(13) 0.287(4) 0.926(2) 0.034(8) Uiso 1 1 d D . .
H3B H 0.419(4) 0.424(3) 0.859(3) 0.059(11) Uiso 1 1 d D . .

loop_
_atom_site_aniso_label
_atom_site_aniso_U_11
_atom_site_aniso_U_22
_atom_site_aniso_U_33
_atom_site_aniso_U_23
_atom_site_aniso_U_13
_atom_site_aniso_U_12
Co1 0.01132(17) 0.00846(15) 0.01263(17) 0.00067(10) 0.00263(11) 0.00000(10)
P1 0.0104(3) 0.0079(2) 0.0116(3) -0.00021(19) 0.0023(2) 0.00006(18)
O1 0.0214(8) 0.0099(7) 0.0146(8) 0.0001(6) 0.0040(6) 0.0000(6)
O2 0.0213(8) 0.0109(7) 0.0158(8) 0.0022(6) 0.0073(7) 0.0031(6)
O3 0.0144(8) 0.0133(7) 0.0168(8) 0.0020(6) 0.0029(6) 0.0008(6)
O4 0.0152(8) 0.0112(7) 0.0119(7) -0.0007(5) 0.0028(6) 0.0000(6)
O5 0.0148(8) 0.0081(7) 0.0149(7) 0.0005(6) 0.0023(6) 0.0004(5)
O6 0.0124(7) 0.0107(7) 0.0113(7) 0.0004(6) 0.0013(6) -0.0005(5)
N1 0.0139(9) 0.0122(8) 0.0172(9) 0.0027(7) 0.0028(7) 0.0004(6)
C1 0.0128(10) 0.0075(9) 0.0147(10) 0.0006(8) 0.0018(8) 0.0005(7)
C2 0.0161(11) 0.0192(11) 0.0145(11) -0.0022(8) 0.0039(9) -0.0010(8)
C3 0.0154(11) 0.0184(11) 0.0176(11) -0.0023(9) 0.0003(9) -0.0013(8)
C4 0.0182(11) 0.0212(11) 0.0148(11) 0.0016(9) 0.0047(9) 0.0009(9)
C5 0.0159(11) 0.0224(11) 0.0143(11) 0.0007(9) 0.0003(9) 0.0013(9)

loop_
_atom_type_symbol
_atom_type_description
_atom_type_scat_dispersion_real
_atom_type_scat_dispersion_imag
_atom_type_scat_source
C C 0.0033 0.0016 'International Tables Vol C Tables 4.2.6.8 and 6.1.1.4'
H H 0.0000 0.0000 'International Tables Vol C Tables 4.2.6.8 and 6.1.1.4'
N N 0.0061 0.0033 'International Tables Vol C Tables 4.2.6.8 and 6.1.1.4'
O O 0.0106 0.0060 'International Tables Vol C Tables 4.2.6.8 and 6.1.1.4'
P P 0.1023 0.0942 'International Tables Vol C Tables 4.2.6.8 and 6.1.1.4'
Co Co 0.3494 0.9721 'International Tables Vol C Tables 4.2.6.8 and 6.1.1.4'

loop_
_geom_angle_atom_site_label_1
_geom_angle_atom_site_label_2
_geom_angle_atom_site_label_3
_geom_angle
_geom_angle_site_symmetry_1
_geom_angle_site_symmetry_3
_geom_angle_publ_flag
O5 Co1 O2 177.80(6) 2_556 . ?
O5 Co1 O1 82.39(6) 2_556 . ?
O2 Co1 O1 95.59(6) . . ?
O5 Co1 N1 94.88(7) 2_556 . ?
O2 Co1 N1 86.03(7) . . ?
O1 Co1 N1 91.74(7) . . ?
O5 Co1 O6 92.86(6) 2_556 1_655 ?
O2 Co1 O6 86.23(6) . 1_655 ?
O1 Co1 O6 89.19(6) . 1_655 ?
N1 Co1 O6 172.26(6) . 1_655 ?
O5 Co1 O3 91.40(6) 2_556 . ?
O2 Co1 O3 90.59(6) . . ?
O1 Co1 O3 173.46(6) . . ?
N1 Co1 O3 90.82(7) . . ?
O6 Co1 O3 89.07(6) 1_655 . ?
O5 P1 O4 112.89(9) . . ?
O5 P1 O6 112.97(8) . . ?
O4 P1 O6 111.86(8) . . ?
O5 P1 C1 105.48(9) . . ?
O4 P1 C1 105.23(9) . . ?
O6 P1 C1 107.75(9) . . ?
P1 O5 Co1 133.25(9) . 2_546 ?
P1 O6 Co1 122.38(8) . 1_455 ?
C4 N1 C3 116.9(2) . . ?
C4 N1 Co1 121.38(15) . . ?
C3 N1 Co1 121.13(15) . . ?
C2 C1 C5 116.5(2) . . ?
C2 C1 P1 119.20(16) . . ?
C5 C1 P1 124.06(17) . . ?
C1 C2 C3 120.7(2) . . ?
N1 C3 C2 122.5(2) . . ?
N1 C4 C5 123.8(2) . . ?
C4 C5 C1 119.5(2) . . ?

loop_
_geom_bond_atom_site_label_1
_geom_bond_atom_site_label_2
_geom_bond_distance
_geom_bond_site_symmetry_2
_geom_bond_publ_flag
Co1 O5 2.0152(15) 2_556 ?
Co1 O2 2.0446(15) . ?
Co1 O1 2.1365(16) . ?
Co1 N1 2.137(2) . ?
Co1 O6 2.1903(15) 1_655 ?
Co1 O3 2.2273(16) . ?
P1 O5 1.5179(15) . ?
P1 O4 1.5280(15) . ?
P1 O6 1.5393(16) . ?
P1 C1 1.819(2) . ?
O5 Co1 2.0152(15) 2_546 ?
O6 Co1 2.1903(15) 1_455 ?
N1 C4 1.342(3) . ?
N1 C3 1.346(3) . ?
C1 C2 1.388(3) . ?
C1 C5 1.400(3) . ?
C2 C3 1.388(3) . ?
C4 C5 1.384(3) . ?
